data_1571881
loop_
_publ_author_name
'Carroll, Robert C.'
'Coles, Simon J.'

_publ_section_title
;
 Statistical optimization of guest uptake in crystalline sponges: grading
 structural outcomes.
;
_journal_coeditor_code LT5068
_journal_issue 4
_journal_name_full IUCrJ
_journal_paper_doi 10.1107/S2052252524004871
_journal_volume 11
_journal_year 2024
_chemical_formula_moiety 'C36 H24 I6 N12 Zn3'
_chemical_formula_sum 'C36 H24 I6 N12 Zn3'
_chemical_formula_weight 1582.18
_chemical_name_systematic catena-[bis(mu-2,4,6-tri(pyridin-4-yl)-1,3,5-triazine)-hexaiodo-tri-zinc
_space_group_crystal_system monoclinic
_space_group_IT_number 15
_space_group_name_Hall '-C 2yc'
_space_group_name_H-M_alt 'C 1 2/c 1'
_atom_sites_solution_hydrogens geom
_atom_sites_solution_primary dual
_audit_creation_date 2024-03-26
_audit_creation_method
;
Olex2 1.5-alpha
(compiled 2024.02.16 svn.r378c4104 for OlexSys, GUI svn.r6928)
;
_cell_angle_alpha 90
_cell_angle_beta 102.7800(10)
_cell_angle_gamma 90
_cell_formula_units_Z 8
_cell_length_a 35.3704(5)
_cell_length_b 14.9099(2)
_cell_length_c 31.7401(4)
_cell_measurement_reflns_used 17533
_cell_measurement_temperature 100.00(10)
_cell_measurement_theta_max 69.1940
_cell_measurement_theta_min 2.5750
_cell_volume 16324.1(4)
_computing_cell_refinement 'CrysAlisPro 1.171.42.72a (Rigaku OD, 2022)'
_computing_data_collection 'CrysAlisPro 1.171.42.72a (Rigaku OD, 2022)'
_computing_data_reduction 'CrysAlisPro 1.171.42.72a (Rigaku OD, 2022)'
_computing_molecular_graphics 'Olex2 1.5-alpha (Dolomanov et al., 2009)'
_computing_publication_material 'Olex2 1.5-alpha (Dolomanov et al., 2009)'
_computing_structure_refinement 'SHELXL 2016/6 (Sheldrick, 2015)'
_computing_structure_solution 'SHELXT 2014/5 (Sheldrick, 2014)'
_diffrn_ambient_environment N~2~
_diffrn_ambient_temperature 100.00(10)
_diffrn_detector 'hybrid pixel array detector'
_diffrn_detector_area_resol_mean 10
_diffrn_detector_dtime 0.000
_diffrn_detector_type 'Rigaku, HyPix Arc-100'
_diffrn_measured_fraction_theta_full 0.991
_diffrn_measured_fraction_theta_max 0.989
_diffrn_measurement_details
;
List of Runs (angles in degrees, time in seconds):

  # Type    Start    End  Width  t~exp~   \w     \q     \k     \f   Frames
--------------------------------------------------------------------------
  1  \w     89.00 151.00   0.50    0.90    --   83.39  33.00 138.00  124
  2  \w     12.00  37.00   0.50    0.90    --   83.39 -33.00 -20.00   50
  3  \w    118.00 153.00   0.50    0.90    --   83.39  19.00 -90.00   70
  4  \w     38.00  64.00   0.50    0.90    --   83.39 -57.00-120.00   52
  5  \w     34.00  59.00   0.50    0.90    --   83.39 -57.00  60.00   50
  6  \w     13.00  38.00   0.50    0.90    --   83.39 -37.00 -60.00   50
  7  \w     63.00  93.00   0.50    0.90    --   83.39  19.00 -90.00   60
  8  \w     20.00  49.00   0.50    0.90    --   83.39 -57.00 -30.00   58
  9  \w     12.00  38.00   0.50    0.90    --   83.39 -37.00  60.00   52
 10  \w     40.00  65.00   0.50    0.90    --   83.39 -99.00 150.00   50
 11  \w     30.00  59.00   0.50    0.90    --   83.39 -57.00 -90.00   58
 12  \w     31.00  97.00   0.50    0.90    --   83.39 -77.00-180.00  132
 13  \w    100.00 145.00   0.50    0.90    --   83.39 125.00   0.00   90
 14  \w     13.00  38.00   0.50    0.90    --   83.39 -37.00 -30.00   50
 15  \w     12.00  37.00   0.50    0.90    --   83.39 -37.00-120.00   50
 16  \w     17.00  42.00   0.50    0.90    --   83.39 -37.00   0.00   50
 17  \w     36.00  61.00   0.50    0.90    --   83.39 -57.00   0.00   50
 18  \w     32.00  58.00   0.50    0.90    --   83.39 -77.00-150.00   52
 19  \w     63.00  88.00   0.50    0.90    --   83.39 -77.00-150.00   50
 20  \w     12.00  39.00   0.50    0.90    --   83.39 -37.00  30.00   54
 21  \w    -35.00 -10.00   0.50    0.90    --  -79.34  33.00 138.00   50
 22  \w   -135.00-110.00   0.50    0.90    --  -79.34 -33.00 -20.00   50
 23  \w    -39.00 -13.00   0.50    0.90    --  -79.34  37.00 -60.00   52
 24  \w    -35.00  -9.00   0.50    0.90    --  -79.34  37.00-120.00   52
 25  \w    -61.00 -12.00   0.50    0.90    --  -79.34  57.00 -30.00   98
 26  \w    -37.00 -12.00   0.50    0.90    --  -79.34  37.00 -90.00   50
 27  \w   -127.00 -91.00   0.50    0.45    --  -55.07 -33.00 -20.00   72
 28  \w    -86.00 -47.00   0.50    0.45    --  -55.07 -33.00 -20.00   78
 29  \w    -16.00   9.00   0.50    0.45    --  -55.07  19.00  90.00   50
 30  \w    -19.00  16.00   0.50    0.45    --  -55.07  33.00 138.00   70
 31  \w     43.00  69.00   0.50    0.45    --   52.07  33.00 138.00   52
 32  \w     98.00 123.00   0.50    0.45    --   52.07  33.00 138.00   50
 33  \w    -10.00  21.00   0.50    0.45    --   52.07 -33.00 -20.00   62
 34  \w     -4.00  22.00   0.50    0.45    --   52.07 -19.00-180.00   52
;
_diffrn_measurement_device 'four-circle diffractometer'
_diffrn_measurement_device_details 'Rigaku, UG2 \k goniometer'
_diffrn_measurement_device_type
; Rigaku 007HF diffractometer equipped with Arc)Sec VHF Varimax confocal
 mirrors and a UG2 goniometer and HyPix Arc-100 detector
;
_diffrn_measurement_method 'profile data from \w-scans'
_diffrn_measurement_specimen_support 'MiTeGen loops'
_diffrn_orient_matrix_type 'CrysAlisPro convention (1999,Acta A55,543-557)'
_diffrn_orient_matrix_UB_11 -0.0344521000
_diffrn_orient_matrix_UB_12 0.0224875000
_diffrn_orient_matrix_UB_13 -0.0375016000
_diffrn_orient_matrix_UB_21 0.0282703000
_diffrn_orient_matrix_UB_22 0.0368533000
_diffrn_orient_matrix_UB_23 -0.0263861000
_diffrn_orient_matrix_UB_31 0.0028333000
_diffrn_orient_matrix_UB_32 -0.0938557000
_diffrn_orient_matrix_UB_33 -0.0193767000
_diffrn_radiation_collimation 0.3
_diffrn_radiation_monochromator 'Arc)Sec VHF Varimax focusing mirrors'
_diffrn_radiation_probe x-ray
_diffrn_radiation_type 'Cu K\a'
_diffrn_radiation_wavelength 1.54184
_diffrn_reflns_av_R_equivalents 0.0325
_diffrn_reflns_av_unetI/netI 0.0242
_diffrn_reflns_Laue_measured_fraction_full 0.991
_diffrn_reflns_Laue_measured_fraction_max 0.989
_diffrn_reflns_limit_h_max 41
_diffrn_reflns_limit_h_min -42
_diffrn_reflns_limit_k_max 14
_diffrn_reflns_limit_k_min -17
_diffrn_reflns_limit_l_max 36
_diffrn_reflns_limit_l_min -38
_diffrn_reflns_number 64990
_diffrn_reflns_point_group_measured_fraction_full 0.991
_diffrn_reflns_point_group_measured_fraction_max 0.989
_diffrn_reflns_theta_full 67.684
_diffrn_reflns_theta_max 68.250
_diffrn_reflns_theta_min 2.562
_diffrn_source 'Rotating anode'
_diffrn_source_current 30.0
_diffrn_source_power 1.2
_diffrn_source_target Cu
_diffrn_source_type 'Rigaku 007 HF'
_diffrn_source_voltage 40.0
_exptl_absorpt_coefficient_mu 19.034
_exptl_absorpt_correction_T_max 0.336
_exptl_absorpt_correction_T_min 0.084
_exptl_absorpt_correction_type analytical
_exptl_absorpt_process_details
;
CrysAlisPro 1.171.42.72a (Rigaku Oxford Diffraction, 2022)
Analytical numeric absorption correction using a multifaceted crystal
model based on expressions derived by R.C. Clark & J.S. Reid.
(Clark, R. C. & Reid, J. S. (1995). Acta Cryst. A51, 887-897)
Empirical absorption correction using spherical harmonics,
implemented in SCALE3 ABSPACK scaling algorithm.
;
_exptl_crystal_colour colourless
_exptl_crystal_colour_primary colourless
_exptl_crystal_density_diffrn 1.288
_exptl_crystal_description block
_exptl_crystal_F_000 5856
_exptl_crystal_size_max 0.29
_exptl_crystal_size_mid 0.17
_exptl_crystal_size_min 0.08
_refine_diff_density_max 1.059
_refine_diff_density_min -0.669
_refine_diff_density_rms 0.092
_refine_ls_extinction_method none
_refine_ls_goodness_of_fit_ref 1.118
_refine_ls_hydrogen_treatment constr
_refine_ls_matrix_type full
_refine_ls_number_parameters 614
_refine_ls_number_reflns 14777
_refine_ls_number_restraints 25
_refine_ls_restrained_S_all 1.122
_refine_ls_R_factor_all 0.0489
_refine_ls_R_factor_gt 0.0443
_refine_ls_shift/su_max 0.003
_refine_ls_shift/su_mean 0.000
_refine_ls_structure_factor_coef Fsqd
_refine_ls_weighting_details 'w=1/[\s^2^(Fo^2^)+(0.0811P)^2^+19.7653P] where P=(Fo^2^+2Fc^2^)/3'
_refine_ls_weighting_scheme calc
_refine_ls_wR_factor_gt 0.1357
_refine_ls_wR_factor_ref 0.1385
_reflns_Friedel_coverage 0.000
_reflns_number_gt 12540
_reflns_number_total 14777
_reflns_threshold_expression 'I > 2\s(I)'
_cod_data_source_file lt5068.cif
_cod_data_source_block 4_mbp_4_10_96c
_cod_database_code 1571881
_shelx_shelxl_version_number 2016/6
_chemical_oxdiff_formula '(Zn3 I6 N12 H24 C36) (C14 H12 O)2 (C6 H12)4'
_chemical_oxdiff_usercomment 4-methylbenzophenone
_shelx_space_group_comment
;
The symmetry employed for this shelxl refinement is uniquely defined
by the following loop, which should always be used as a source of
symmetry information in preference to the above space-group names.
They are only intended as comments.
;
_shelx_estimated_absorpt_t_max 0.311
_shelx_estimated_absorpt_t_min 0.073
_olex2_refinement_description
;
1. Fixed Uiso
 At 1.2 times of:
  All C(H) groups
2. Restrained distances
 I306-Zn33 \\sim I406-Zn43
 with sigma of 0.02
 I305-Zn33 \\sim I405-Zn43
 with sigma of 0.02
 Zn33-N312 \\sim Zn43-N312
 with sigma of 0.02
 I306-I305 \\sim I406-I405
 with sigma of 0.04
 I306-N312 \\sim I406-N312
 with sigma of 0.04
 I305-N312 \\sim I405-N312
 with sigma of 0.04
 I301-Zn31 \\sim I401-Zn41
 with sigma of 0.02
 I302-Zn31 \\sim I402-Zn41
 with sigma of 0.02
 Zn31-N301 \\sim Zn41-N301
 with sigma of 0.02
 I301-I302 \\sim I401-I402
 with sigma of 0.04
 I301-N301 \\sim I401-N301
 with sigma of 0.04
 I302-N301 \\sim I402-N301
 with sigma of 0.04
 I406-Zn43 \\sim I506-Zn53
 with sigma of 0.02
 I505-Zn53 \\sim I405-Zn43
 with sigma of 0.02
 I304-Zn32 \\sim I404-Zn42
 with sigma of 0.02
 I303-Zn32 \\sim I403-Zn42
 with sigma of 0.02
 Zn32-N307 \\sim Zn42-N307
 with sigma of 0.02
 Zn32-N306 \\sim Zn42-N306
 with sigma of 0.02
 I304-I303 \\sim I404-I403
 with sigma of 0.04
 I304-N307 \\sim I404-N307
 with sigma of 0.04
 I304-N306 \\sim I404-N306
 with sigma of 0.04
 I303-N307 \\sim I403-N307
 with sigma of 0.04
 I303-N306 \\sim I403-N306
 with sigma of 0.04
3. Others
 Sof(I403)=Sof(Zn42)=Sof(I404)=1-FVAR(1)
 Sof(I304)=Sof(I303)=Sof(Zn32)=FVAR(1)
 Fixed Sof: I306(0.50573) I301(0.64879) I302(0.64879) I305(0.50573)
 Zn33(0.50573) Zn31(0.64879) I405(0.4084) Zn43(0.4084) I406(0.4084)
 I401(0.31861) Zn41(0.31861) I402(0.31861) I505(0.0859) Zn53(0.0859)
 I506(0.0859) I502(0.03261) I501(0.03261) Zn51(0.03261)
 Fixed Uiso: I505(0.08) Zn53(0.08) I506(0.08) I502(0.08) I501(0.08) Zn51(0.08)
4.a Aromatic/amide H refined with riding coordinates:
 C302(H302), C331(H331), C301(H301), C330(H330), C310(H310), C313(H313),
 C335(H335), C336(H336), C314(H314), C312(H312), C311(H311), C317(H317),
 C320(H320), C315(H315), C318(H318), C329(H329), C319(H319), C323(H323),
 C304(H304), C328(H328), C322(H322), C332(H332), C305(H305), C333(H333)
;
_smtbx_masks_void_probe_radius 1.2
_smtbx_masks_void_truncation_radius 1.2
_olex2_date_sample_data_collection 2024-03-25
_olex2_date_sample_submission 2024-03-25
_olex2_submission_original_sample_id '4-Methylbenzophenone 4_10_96c'
_olex2_submission_special_instructions 'No special instructions were received'
_oxdiff_exptl_absorpt_empirical_details
;
Empirical correction (ABSPACK) includes:
- Absorption correction using spherical harmonics
- Frame scaling
- Detector area scaling
- B-factor correction
;
_oxdiff_exptl_absorpt_empirical_full_max 3.247
_oxdiff_exptl_absorpt_empirical_full_min 0.527

loop_
_space_group_symop_operation_xyz
'x, y, z'
'-x, y, -z+1/2'
'x+1/2, y+1/2, z'
'-x+1/2, y+1/2, -z+1/2'
'-x, -y, -z'
'x, -y, z-1/2'
'-x+1/2, -y+1/2, -z'
'x+1/2, -y+1/2, z-1/2'

loop_
_atom_site_label
_atom_site_type_symbol
_atom_site_fract_x
_atom_site_fract_y
_atom_site_fract_z
_atom_site_U_iso_or_equiv
_atom_site_adp_type
_atom_site_occupancy
_atom_site_site_symmetry_order
_atom_site_calc_flag
_atom_site_refinement_flags_posn
_atom_site_refinement_flags_adp
_atom_site_refinement_flags_occupancy
_atom_site_disorder_assembly
_atom_site_disorder_group
I304 I 0.26902(9) 0.26252(19) 0.70194(7) 0.0668(5) Uani 0.551(11) 1 d D . P A 1
I306 I 0.64263(15) 0.5956(5) 0.49431(14) 0.0735(6) Uani 0.5057 1 d D . P B 1
I301 I 0.38561(4) 1.23738(10) 0.93617(5) 0.0666(2) Uani 0.6488 1 d D . P C 1
I302 I 0.47874(5) 1.13604(13) 0.87141(4) 0.0675(3) Uani 0.6488 1 d D . P C 1
I303 I 0.37592(8) 0.33218(16) 0.79875(6) 0.0691(5) Uani 0.551(11) 1 d D . P A 1
I305 I 0.59955(6) 0.73311(17) 0.60047(7) 0.0713(5) Uani 0.5057 1 d D . P B 1
Zn33 Zn 0.62213(11) 0.5943(3) 0.56607(12) 0.0547(14) Uani 0.5057 1 d D . P B 1
Zn31 Zn 0.42029(7) 1.1154(2) 0.90478(10) 0.0466(4) Uani 0.6488 1 d D . P C 1
Zn32 Zn 0.32871(13) 0.3576(3) 0.72638(13) 0.0560(8) Uani 0.551(11) 1 d D . P A 1
N303 N 0.27762(9) 0.9465(2) 0.72987(10) 0.0447(7) Uani 1 1 d . . . . .
N309 N 0.42268(10) 0.2231(2) 0.56213(11) 0.0518(8) Uani 1 1 d . . . . .
N302 N 0.31620(9) 0.8174(2) 0.75242(11) 0.0460(7) Uani 1 1 d . . . . .
N310 N 0.47407(10) 0.2718(2) 0.53081(11) 0.0499(8) Uani 1 1 d . . . . .
N304 N 0.26224(10) 0.8072(2) 0.69356(11) 0.0470(8) Uani 1 1 d . . . . .
N312 N 0.57764(11) 0.5048(2) 0.56206(12) 0.0574(9) Uani 1 1 d D . . . .
N308 N 0.46045(10) 0.3495(2) 0.59021(11) 0.0527(8) Uani 1 1 d . . . . .
N307 N 0.35886(13) 0.3385(3) 0.67795(13) 0.0640(10) Uani 1 1 d D . . . .
N306 N 0.31401(12) 0.4917(2) 0.72134(12) 0.0577(9) Uani 1 1 d D . . . .
N305 N 0.16561(11) 1.0286(2) 0.61035(12) 0.0572(9) Uani 1 1 d . . . . .
N311 N 0.43103(12) -0.0123(3) 0.45087(12) 0.0599(10) Uani 1 1 d . . . . .
N301 N 0.37854(12) 1.0489(2) 0.85903(12) 0.0598(10) Uani 1 1 d D . . . .
C326 C 0.48084(12) 0.3359(3) 0.55994(13) 0.0491(9) Uani 1 1 d . . . . .
C308 C 0.29214(11) 0.7721(3) 0.72190(13) 0.0445(8) Uani 1 1 d . . . . .
C306 C 0.30709(12) 0.9044(3) 0.75580(13) 0.0454(9) Uani 1 1 d . . . . .
C303 C 0.33106(12) 0.9563(3) 0.79135(13) 0.0477(9) Uani 1 1 d . . . . .
C324 C 0.43084(12) 0.2927(3) 0.58875(13) 0.0498(9) Uani 1 1 d . . . . .
C325 C 0.44543(12) 0.2144(3) 0.53413(12) 0.0483(9) Uani 1 1 d . . . . .
C302 C 0.32509(13) 1.0454(3) 0.79820(13) 0.0509(10) Uani 1 1 d . . . . .
H302 H 0.304678 1.076975 0.779598 0.061 Uiso 1 1 calc R U . . .
C316 C 0.29954(12) 0.6747(3) 0.72056(13) 0.0488(9) Uani 1 1 d . . . . .
C309 C 0.22449(12) 0.9405(3) 0.66767(13) 0.0475(9) Uani 1 1 d . . . . .
C334 C 0.51436(13) 0.3954(3) 0.56027(14) 0.0531(10) Uani 1 1 d . . . . .
C307 C 0.25642(11) 0.8949(3) 0.69854(13) 0.0449(9) Uani 1 1 d . . . . .
C321 C 0.40597(13) 0.3081(3) 0.61954(14) 0.0556(10) Uani 1 1 d . . . . .
C327 C 0.44069(13) 0.1344(3) 0.50518(13) 0.0510(10) Uani 1 1 d . . . . .
C331 C 0.46785(13) 0.1118(3) 0.48250(14) 0.0562(11) Uani 1 1 d . . . . .
H331 H 0.490760 0.146691 0.485390 0.067 Uiso 1 1 calc R U . . .
C301 C 0.34896(13) 1.0889(3) 0.83230(14) 0.0529(10) Uani 1 1 d . . . . .
H301 H 0.344099 1.150354 0.836977 0.064 Uiso 1 1 calc R U . . .
C330 C 0.46211(14) 0.0382(3) 0.45531(15) 0.0581(11) Uani 1 1 d . . . . .
H330 H 0.481133 0.023771 0.439439 0.070 Uiso 1 1 calc R U . . .
C310 C 0.21736(14) 1.0308(3) 0.67289(15) 0.0615(12) Uani 1 1 d . . . . .
H310 H 0.232633 1.063989 0.696070 0.074 Uiso 1 1 calc R U . . .
C313 C 0.20134(15) 0.8957(3) 0.63405(16) 0.0663(14) Uani 1 1 d . . . . .
H313 H 0.205298 0.833620 0.629779 0.080 Uiso 1 1 calc R U . . .
C335 C 0.52936(14) 0.4054(3) 0.52464(15) 0.0620(12) Uani 1 1 d . . . . .
H335 H 0.518304 0.374211 0.498751 0.074 Uiso 1 1 calc R U . . .
C336 C 0.56046(14) 0.4608(4) 0.52634(16) 0.0631(12) Uani 1 1 d . . . . .
H336 H 0.570267 0.468232 0.501012 0.076 Uiso 1 1 calc R U . . .
C314 C 0.33902(16) 0.5479(3) 0.74555(18) 0.0690(13) Uani 1 1 d . . . . .
H314 H 0.362262 0.524432 0.762929 0.083 Uiso 1 1 calc R U . . .
C312 C 0.17227(16) 0.9414(3) 0.60651(17) 0.0733(15) Uani 1 1 d . . . . .
H312 H 0.156118 0.909205 0.583579 0.088 Uiso 1 1 calc R U . . .
C311 C 0.18779(14) 1.0710(3) 0.64383(17) 0.0671(14) Uani 1 1 d . . . . .
H311 H 0.182801 1.132679 0.647786 0.080 Uiso 1 1 calc R U . . .
C317 C 0.27451(15) 0.6174(3) 0.69517(16) 0.0637(13) Uani 1 1 d . . . . .
H317 H 0.251498 0.639550 0.676766 0.076 Uiso 1 1 calc R U . . .
C320 C 0.36914(16) 0.2744(4) 0.61264(18) 0.0707(13) Uani 1 1 d . . . . .
H320 H 0.359020 0.240191 0.587426 0.085 Uiso 1 1 calc R U . . .
C315 C 0.33249(15) 0.6379(3) 0.74630(17) 0.0668(13) Uani 1 1 d . . . . .
H315 H 0.350714 0.675517 0.764631 0.080 Uiso 1 1 calc R U . . .
C318 C 0.28267(16) 0.5274(3) 0.69627(16) 0.0666(13) Uani 1 1 d . . . . .
H318 H 0.264908 0.488628 0.678075 0.080 Uiso 1 1 calc R U . . .
C329 C 0.40520(18) 0.0065(4) 0.47344(19) 0.0782(15) Uani 1 1 d . . . . .
H329 H 0.383598 -0.032455 0.471218 0.094 Uiso 1 1 calc R U . . .
C319 C 0.34688(17) 0.2900(4) 0.64208(18) 0.0732(14) Uani 1 1 d . . . . .
H319 H 0.321559 0.265027 0.636723 0.088 Uiso 1 1 calc R U . . .
C323 C 0.39450(19) 0.3724(5) 0.68448(19) 0.0847(17) Uani 1 1 d . . . . .
H323 H 0.403774 0.407142 0.709757 0.102 Uiso 1 1 calc R U . . .
C304 C 0.36140(19) 0.9133(3) 0.8201(2) 0.096(2) Uani 1 1 d . . . . .
H304 H 0.366141 0.851133 0.817386 0.115 Uiso 1 1 calc R U . . .
C328 C 0.40786(17) 0.0815(4) 0.50079(19) 0.0763(15) Uani 1 1 d . . . . .
H328 H 0.388018 0.095228 0.515617 0.092 Uiso 1 1 calc R U . . .
C322 C 0.41857(18) 0.3595(4) 0.65632(17) 0.0781(15) Uani 1 1 d . . . . .
H322 H 0.443667 0.385755 0.662084 0.094 Uiso 1 1 calc R U . . .
C332 C 0.56375(19) 0.4923(5) 0.59681(18) 0.094(2) Uani 1 1 d . . . . .
H332 H 0.576391 0.520986 0.622846 0.113 Uiso 1 1 calc R U . . .
C305 C 0.38402(19) 0.9631(3) 0.8522(2) 0.099(2) Uani 1 1 d . . . . .
H305 H 0.405119 0.933838 0.870909 0.119 Uiso 1 1 calc R U . . .
C333 C 0.5321(2) 0.4402(5) 0.59739(19) 0.093(2) Uani 1 1 d . . . . .
H333 H 0.522488 0.434899 0.622955 0.111 Uiso 1 1 calc R U . . .
I405 I 0.61107(8) 0.7353(2) 0.59893(13) 0.0911(9) Uani 0.4084 1 d D . P B 2
Zn43 Zn 0.62408(15) 0.5897(3) 0.56502(16) 0.065(2) Uani 0.4084 1 d D . P B 2
I406 I 0.6414(2) 0.5799(7) 0.4923(2) 0.090(2) Uani 0.4084 1 d D . P B 2
I401 I 0.37550(13) 1.2302(2) 0.94445(13) 0.1359(17) Uani 0.3186 1 d D . P C 2
Zn41 Zn 0.41296(19) 1.1180(4) 0.9098(2) 0.094(2) Uani 0.3186 1 d D . P C 2
I402 I 0.47135(11) 1.1506(3) 0.87744(11) 0.1268(15) Uani 0.3186 1 d D . P C 2
I505 I 0.62485(18) 0.7417(4) 0.57758(17) 0.080 Uiso 0.0859 1 d D U P B 3
Zn53 Zn 0.6287(6) 0.5824(10) 0.5523(5) 0.080 Uiso 0.0859 1 d D U P B 3
I506 I 0.6477(3) 0.5480(6) 0.4807(3) 0.080 Uiso 0.0859 1 d D U P B 3
I502 I 0.4447(4) 1.2005(9) 0.9080(4) 0.080 Uiso 0.0326 1 d . U P C 3
I501 I 0.3288(4) 1.1941(9) 0.9441(4) 0.080 Uiso 0.0326 1 d . U P C 3
Zn51 Zn 0.3817(9) 1.121(2) 0.9187(9) 0.080 Uiso 0.0326 1 d . U P C 3
I403 I 0.3638(3) 0.3219(3) 0.79569(14) 0.1025(11) Uani 0.449(11) 1 d D . P A 2
Zn42 Zn 0.3231(2) 0.3517(4) 0.7206(2) 0.0743(15) Uani 0.449(11) 1 d D . P A 2
I404 I 0.2582(2) 0.2713(3) 0.6915(3) 0.0976(13) Uani 0.449(11) 1 d D . P A 2

loop_
_atom_site_aniso_label
_atom_site_aniso_U_11
_atom_site_aniso_U_22
_atom_site_aniso_U_33
_atom_site_aniso_U_23
_atom_site_aniso_U_13
_atom_site_aniso_U_12
I304 0.0852(10) 0.0394(5) 0.0798(9) -0.0142(4) 0.0269(6) -0.0143(6)
I306 0.0691(11) 0.087(2) 0.0598(10) 0.0258(8) 0.0037(8) -0.0053(13)
I301 0.0870(4) 0.0394(4) 0.0644(5) -0.0022(3) -0.0023(3) 0.0079(3)
I302 0.0724(4) 0.0731(6) 0.0545(3) -0.0015(4) 0.0087(3) -0.0283(4)
I303 0.1017(10) 0.0483(5) 0.0518(7) 0.0038(5) 0.0051(6) 0.0079(6)
I305 0.0773(13) 0.0411(5) 0.0790(6) -0.0028(4) -0.0179(6) 0.0135(7)
Zn33 0.0580(19) 0.048(2) 0.0539(19) 0.0107(13) 0.0030(13) -0.0013(13)
Zn31 0.0536(6) 0.0369(9) 0.0414(7) 0.0026(5) -0.0066(5) -0.0083(5)
Zn32 0.0819(13) 0.0267(13) 0.0546(10) -0.0018(8) 0.0050(10) 0.0052(9)
N303 0.0487(17) 0.0271(15) 0.0506(17) 0.0047(13) -0.0052(14) -0.0049(13)
N309 0.0536(19) 0.0399(19) 0.0534(19) -0.0037(15) -0.0063(15) -0.0019(15)
N302 0.0513(18) 0.0261(15) 0.0530(18) 0.0029(13) -0.0048(14) -0.0033(13)
N310 0.0538(19) 0.0435(19) 0.0467(17) -0.0060(15) -0.0013(14) -0.0024(15)
N304 0.0530(18) 0.0260(16) 0.0558(18) 0.0009(14) -0.0012(15) -0.0050(14)
N312 0.058(2) 0.040(2) 0.063(2) -0.0006(16) -0.0096(17) -0.0039(16)
N308 0.0540(19) 0.0440(19) 0.0515(19) -0.0061(15) -0.0064(15) 0.0015(16)
N307 0.086(3) 0.044(2) 0.061(2) -0.0048(18) 0.016(2) -0.001(2)
N306 0.075(2) 0.0322(18) 0.065(2) -0.0019(16) 0.0126(19) 0.0022(17)
N305 0.060(2) 0.0379(19) 0.061(2) 0.0055(16) -0.0139(16) -0.0131(16)
N311 0.069(2) 0.046(2) 0.054(2) -0.0037(17) -0.0094(17) 0.0047(18)
N301 0.080(2) 0.0274(17) 0.057(2) 0.0070(15) -0.0181(18) -0.0070(16)
C326 0.054(2) 0.040(2) 0.045(2) -0.0016(17) -0.0066(17) 0.0024(17)
C308 0.046(2) 0.031(2) 0.051(2) 0.0018(16) -0.0014(16) -0.0038(15)
C306 0.052(2) 0.0301(19) 0.049(2) 0.0026(16) 0.0017(17) -0.0074(16)
C303 0.055(2) 0.0295(19) 0.050(2) 0.0039(16) -0.0070(17) -0.0045(16)
C324 0.055(2) 0.041(2) 0.046(2) -0.0032(17) -0.0034(17) 0.0021(18)
C325 0.056(2) 0.040(2) 0.0415(19) -0.0025(17) -0.0050(17) -0.0009(18)
C302 0.060(2) 0.034(2) 0.052(2) -0.0002(17) -0.0043(18) 0.0000(18)
C316 0.059(2) 0.030(2) 0.054(2) 0.0027(17) 0.0054(18) -0.0016(17)
C309 0.053(2) 0.033(2) 0.050(2) 0.0082(16) -0.0034(17) -0.0067(17)
C334 0.054(2) 0.047(2) 0.050(2) -0.0100(18) -0.0045(18) 0.0042(19)
C307 0.049(2) 0.0310(19) 0.049(2) 0.0003(16) -0.0007(16) -0.0051(16)
C321 0.063(3) 0.041(2) 0.056(2) -0.0048(19) -0.0010(19) -0.0018(19)
C327 0.063(2) 0.035(2) 0.046(2) -0.0034(17) -0.0075(18) -0.0065(18)
C331 0.053(2) 0.047(2) 0.058(2) -0.010(2) -0.0109(19) 0.0023(19)
C301 0.068(3) 0.032(2) 0.052(2) 0.0015(17) -0.0035(19) 0.0029(18)
C330 0.061(3) 0.044(2) 0.060(2) -0.001(2) -0.007(2) 0.009(2)
C310 0.065(3) 0.040(2) 0.064(3) 0.000(2) -0.018(2) -0.007(2)
C313 0.076(3) 0.035(2) 0.067(3) 0.001(2) -0.027(2) -0.002(2)
C335 0.066(3) 0.057(3) 0.056(2) -0.012(2) -0.002(2) -0.007(2)
C336 0.065(3) 0.061(3) 0.058(2) -0.006(2) 0.002(2) -0.012(2)
C314 0.075(3) 0.039(2) 0.081(3) -0.010(2) -0.009(2) 0.006(2)
C312 0.083(3) 0.038(2) 0.075(3) 0.001(2) -0.034(3) -0.007(2)
C311 0.068(3) 0.037(2) 0.079(3) -0.004(2) -0.021(2) -0.003(2)
C317 0.070(3) 0.035(2) 0.069(3) 0.005(2) -0.020(2) -0.006(2)
C320 0.068(3) 0.071(3) 0.071(3) -0.020(3) 0.012(2) -0.004(3)
C315 0.066(3) 0.041(3) 0.080(3) -0.008(2) -0.013(2) 0.005(2)
C318 0.082(3) 0.034(2) 0.073(3) -0.009(2) -0.007(2) -0.011(2)
C329 0.082(4) 0.065(3) 0.086(4) -0.020(3) 0.015(3) -0.029(3)
C319 0.074(3) 0.069(3) 0.075(3) -0.016(3) 0.013(3) -0.004(3)
C323 0.096(4) 0.089(4) 0.070(3) -0.029(3) 0.019(3) -0.029(3)
C304 0.119(5) 0.025(2) 0.105(4) -0.011(2) -0.060(4) 0.003(3)
C328 0.083(3) 0.068(3) 0.081(3) -0.026(3) 0.024(3) -0.023(3)
C322 0.084(4) 0.084(4) 0.065(3) -0.022(3) 0.013(3) -0.020(3)
C332 0.100(4) 0.118(6) 0.061(3) -0.032(3) 0.013(3) -0.054(4)
C305 0.113(4) 0.031(2) 0.109(4) -0.011(3) -0.067(4) 0.002(3)
C333 0.106(4) 0.107(5) 0.066(3) -0.033(3) 0.021(3) -0.055(4)
I405 0.0660(15) 0.0391(6) 0.1430(15) 0.0058(7) -0.0310(10) 0.0106(8)
Zn43 0.059(3) 0.028(2) 0.079(3) 0.0131(17) -0.047(2) -0.0117(15)
I406 0.0827(18) 0.092(3) 0.081(2) 0.0345(16) -0.0100(12) -0.0228(14)
I401 0.242(4) 0.0386(10) 0.0983(19) 0.0027(10) -0.025(2) 0.038(2)
Zn41 0.152(5) 0.0193(16) 0.072(3) 0.0068(18) -0.057(3) -0.009(3)
I402 0.131(3) 0.0853(19) 0.119(2) 0.0427(17) -0.0682(17) -0.0623(19)
I403 0.145(3) 0.0718(15) 0.1019(15) 0.0378(11) 0.0519(14) 0.0481(15)
Zn42 0.119(3) 0.0346(15) 0.085(3) -0.0145(15) 0.058(3) -0.0108(17)
I404 0.105(2) 0.0477(11) 0.162(3) -0.0386(16) 0.077(2) -0.0296(13)

loop_
_atom_type_symbol
_atom_type_description
_atom_type_scat_dispersion_real
_atom_type_scat_dispersion_imag
_atom_type_scat_source
C C 0.0181 0.0091 'International Tables Vol C Tables 4.2.6.8 and 6.1.1.4'
H H 0.0000 0.0000 'International Tables Vol C Tables 4.2.6.8 and 6.1.1.4'
I I -0.3257 6.8362 'International Tables Vol C Tables 4.2.6.8 and 6.1.1.4'
N N 0.0311 0.0180 'International Tables Vol C Tables 4.2.6.8 and 6.1.1.4'
Zn Zn -1.5491 0.6778 'International Tables Vol C Tables 4.2.6.8 and 6.1.1.4'

loop_
_exptl_crystal_face_index_h
_exptl_crystal_face_index_k
_exptl_crystal_face_index_l
_exptl_crystal_face_perp_dist
1 0 0 0.0762
-1 0 0 0.0838
0 0 1 0.0349
0 0 -1 0.0434
1 -2 0 0.1343
-1 2 1 0.1300
-1 0 1 0.0614
1 0 -1 0.0632
2 1 -1 0.1362
-2 -1 1 0.1124
1 0 1 0.0645
-1 0 -1 0.0567
-1 2 2 0.1217

loop_
_geom_angle_atom_site_label_1
_geom_angle_atom_site_label_2
_geom_angle_atom_site_label_3
_geom_angle
_geom_angle_site_symmetry_1
_geom_angle_site_symmetry_3
_geom_angle_publ_flag
I306 Zn33 I305 123.8(2) . . ?
N312 Zn33 I306 108.5(3) . . ?
N312 Zn33 I305 104.3(2) . . ?
N312 Zn33 N305 100.2(2) . 3_545 ?
N305 Zn33 I306 107.1(2) 3_545 . ?
N305 Zn33 I305 110.32(19) 3_545 . ?
I301 Zn31 I302 126.11(13) . . ?
N311 Zn31 I301 106.39(16) 6_566 . ?
N311 Zn31 I302 109.94(17) 6_566 . ?
N301 Zn31 I301 106.73(16) . . ?
N301 Zn31 I302 106.52(17) . . ?
N301 Zn31 N311 97.38(18) . 6_566 ?
I304 Zn32 I303 122.03(18) . . ?
N307 Zn32 I304 103.2(2) . . ?
N307 Zn32 I303 107.8(2) . . ?
N306 Zn32 I304 110.0(2) . . ?
N306 Zn32 I303 108.5(2) . . ?
N306 Zn32 N307 103.7(2) . . ?
C306 N303 C307 114.8(3) . . ?
C324 N309 C325 115.0(4) . . ?
C308 N302 C306 115.0(3) . . ?
C326 N310 C325 115.4(4) . . ?
C308 N304 C307 115.0(3) . . ?
C336 N312 Zn33 125.0(4) . . ?
C336 N312 Zn43 123.3(4) . . ?
C336 N312 Zn53 111.6(5) . . ?
C332 N312 Zn33 117.7(3) . . ?
C332 N312 C336 117.3(4) . . ?
C332 N312 Zn43 119.4(4) . . ?
C332 N312 Zn53 131.0(5) . . ?
C326 N308 C324 114.9(4) . . ?
C319 N307 Zn32 126.0(4) . . ?
C319 N307 Zn42 119.2(4) . . ?
C323 N307 Zn32 117.2(4) . . ?
C323 N307 C319 116.7(5) . . ?
C323 N307 Zn42 124.0(4) . . ?
C314 N306 Zn32 116.2(3) . . ?
C314 N306 Zn42 123.0(4) . . ?
C318 N306 Zn32 126.8(3) . . ?
C318 N306 C314 117.0(4) . . ?
C318 N306 Zn42 120.0(4) . . ?
Zn33 N305 Zn53 15.2(4) 3_455 3_455 ?
C312 N305 Zn33 121.1(3) . 3_455 ?
C312 N305 C311 116.8(4) . . ?
C312 N305 Zn43 119.2(3) . 3_455 ?
C312 N305 Zn53 111.7(4) . 3_455 ?
C311 N305 Zn33 122.1(3) . 3_455 ?
C311 N305 Zn43 123.9(3) . 3_455 ?
C311 N305 Zn53 129.9(5) . 3_455 ?
Zn31 N311 Zn51 38.5(7) 6_565 6_565 ?
C330 N311 Zn31 120.8(4) . 6_565 ?
C330 N311 Zn41 130.0(4) . 6_565 ?
C330 N311 Zn51 158.7(7) . 6_565 ?
C329 N311 Zn31 119.8(3) . 6_565 ?
C329 N311 C330 119.2(4) . . ?
C329 N311 Zn41 110.8(4) . 6_565 ?
C329 N311 Zn51 81.4(7) . 6_565 ?
Zn41 N311 Zn51 29.5(6) 6_565 6_565 ?
C301 N301 Zn31 124.5(3) . . ?
C301 N301 Zn41 121.1(3) . . ?
C301 N301 Zn51 102.4(8) . . ?
C305 N301 Zn31 118.0(3) . . ?
C305 N301 C301 116.9(4) . . ?
C305 N301 Zn41 121.9(4) . . ?
C305 N301 Zn51 130.3(9) . . ?
N310 C326 N308 124.9(4) . . ?
N310 C326 C334 117.5(4) . . ?
N308 C326 C334 117.6(4) . . ?
N302 C308 N304 125.4(4) . . ?
N302 C308 C316 115.6(3) . . ?
N304 C308 C316 119.0(3) . . ?
N303 C306 N302 124.9(4) . . ?
N303 C306 C303 117.7(3) . . ?
N302 C306 C303 117.4(3) . . ?
C302 C303 C306 123.3(4) . . ?
C302 C303 C304 117.5(4) . . ?
C304 C303 C306 119.2(4) . . ?
N309 C324 N308 125.0(4) . . ?
N309 C324 C321 117.9(4) . . ?
N308 C324 C321 117.1(4) . . ?
N309 C325 N310 124.5(4) . . ?
N309 C325 C327 119.1(4) . . ?
N310 C325 C327 116.3(4) . . ?
C303 C302 H302 120.3 . . ?
C303 C302 C301 119.4(4) . . ?
C301 C302 H302 120.3 . . ?
C317 C316 C308 122.6(4) . . ?
C317 C316 C315 117.0(4) . . ?
C315 C316 C308 120.4(4) . . ?
C310 C309 C307 119.8(4) . . ?
C313 C309 C307 121.9(4) . . ?
C313 C309 C310 118.3(4) . . ?
C335 C334 C326 121.3(4) . . ?
C335 C334 C333 118.0(5) . . ?
C333 C334 C326 120.6(4) . . ?
N303 C307 C309 116.4(3) . . ?
N304 C307 N303 124.7(4) . . ?
N304 C307 C309 118.9(3) . . ?
C320 C321 C324 121.6(4) . . ?
C320 C321 C322 117.1(5) . . ?
C322 C321 C324 121.2(4) . . ?
C331 C327 C325 121.8(4) . . ?
C331 C327 C328 118.6(4) . . ?
C328 C327 C325 119.7(4) . . ?
C327 C331 H331 119.9 . . ?
C327 C331 C330 120.2(4) . . ?
C330 C331 H331 119.9 . . ?
N301 C301 C302 123.2(4) . . ?
N301 C301 H301 118.4 . . ?
C302 C301 H301 118.4 . . ?
N311 C330 C331 121.7(5) . . ?
N311 C330 H330 119.2 . . ?
C331 C330 H330 119.2 . . ?
C309 C310 H310 120.8 . . ?
C311 C310 C309 118.5(4) . . ?
C311 C310 H310 120.8 . . ?
C309 C313 H313 120.4 . . ?
C309 C313 C312 119.3(4) . . ?
C312 C313 H313 120.4 . . ?
C334 C335 H335 120.3 . . ?
C334 C335 C336 119.5(4) . . ?
C336 C335 H335 120.3 . . ?
N312 C336 C335 122.8(5) . . ?
N312 C336 H336 118.6 . . ?
C335 C336 H336 118.6 . . ?
N306 C314 H314 118.8 . . ?
N306 C314 C315 122.4(5) . . ?
C315 C314 H314 118.8 . . ?
N305 C312 C313 123.3(4) . . ?
N305 C312 H312 118.4 . . ?
C313 C312 H312 118.4 . . ?
N305 C311 C310 123.8(4) . . ?
N305 C311 H311 118.1 . . ?
C310 C311 H311 118.1 . . ?
C316 C317 H317 120.2 . . ?
C316 C317 C318 119.6(4) . . ?
C318 C317 H317 120.2 . . ?
C321 C320 H320 120.0 . . ?
C321 C320 C319 120.0(5) . . ?
C319 C320 H320 120.0 . . ?
C316 C315 H315 119.8 . . ?
C314 C315 C316 120.4(4) . . ?
C314 C315 H315 119.8 . . ?
N306 C318 C317 123.5(4) . . ?
N306 C318 H318 118.2 . . ?
C317 C318 H318 118.2 . . ?
N311 C329 H329 118.4 . . ?
N311 C329 C328 123.2(5) . . ?
N311 C329 Zn51 68.6(7) . 6_565 ?
C328 C329 H329 118.4 . . ?
C328 C329 Zn51 165.3(8) . 6_565 ?
Zn51 C329 H329 50.6 6_565 . ?
N307 C319 C320 123.5(5) . . ?
N307 C319 H319 118.3 . . ?
C320 C319 H319 118.3 . . ?
N307 C323 H323 118.5 . . ?
N307 C323 C322 123.1(5) . . ?
C322 C323 H323 118.5 . . ?
C303 C304 H304 120.8 . . ?
C305 C304 C303 118.4(4) . . ?
C305 C304 H304 120.8 . . ?
C327 C328 C329 117.1(5) . . ?
C327 C328 H328 121.4 . . ?
C329 C328 H328 121.4 . . ?
C321 C322 H322 120.2 . . ?
C323 C322 C321 119.6(5) . . ?
C323 C322 H322 120.2 . . ?
N312 C332 H332 118.3 . . ?
N312 C332 C333 123.4(5) . . ?
C333 C332 H332 118.3 . . ?
N301 C305 C304 124.4(5) . . ?
N301 C305 H305 117.8 . . ?
C304 C305 H305 117.8 . . ?
C334 C333 H333 120.5 . . ?
C332 C333 C334 118.9(5) . . ?
C332 C333 H333 120.5 . . ?
N312 Zn43 I405 109.3(3) . . ?
N312 Zn43 I406 106.0(3) . . ?
N305 Zn43 N312 101.6(3) 3_545 . ?
N305 Zn43 I405 104.9(2) 3_545 . ?
N305 Zn43 I406 109.8(4) 3_545 . ?
I405 Zn43 I406 123.2(3) . . ?
N311 Zn41 N301 99.1(3) 6_566 . ?
N311 Zn41 I401 110.5(3) 6_566 . ?
N311 Zn41 I402 103.7(3) 6_566 . ?
N301 Zn41 I401 113.2(3) . . ?
N301 Zn41 I402 99.9(3) . . ?
I401 Zn41 I402 126.7(3) . . ?
N312 Zn53 I505 110.1(7) . . ?
N312 Zn53 I506 113.6(6) . . ?
N305 Zn53 N312 92.5(6) 3_545 . ?
N305 Zn53 I505 98.2(5) 3_545 . ?
N305 Zn53 I506 117.1(8) 3_545 . ?
I505 Zn53 I506 121.0(7) . . ?
N311 Zn51 C329 30.0(4) 6_566 6_566 ?
N311 Zn51 I502 78.6(9) 6_566 . ?
N311 Zn51 I501 133.4(12) 6_566 . ?
N301 Zn51 N311 85.8(10) . 6_566 ?
N301 Zn51 C329 99.6(11) . 6_566 ?
N301 Zn51 I502 89.5(10) . . ?
N301 Zn51 I501 127.9(14) . . ?
C329 Zn51 I502 105.3(11) 6_566 . ?
I501 Zn51 I502 125.4(13) . . ?
N307 Zn42 N306 102.6(3) . . ?
N307 Zn42 I403 107.4(3) . . ?
N307 Zn42 I404 110.4(3) . . ?
N306 Zn42 I403 102.7(3) . . ?
N306 Zn42 I404 109.7(3) . . ?
I403 Zn42 I404 122.1(2) . . ?

loop_
_geom_bond_atom_site_label_1
_geom_bond_atom_site_label_2
_geom_bond_distance
_geom_bond_site_symmetry_2
_geom_bond_publ_flag
I304 Zn32 2.519(5) . ?
I306 Zn33 2.539(4) . ?
I301 Zn31 2.519(3) . ?
I302 Zn31 2.541(2) . ?
I303 Zn32 2.552(4) . ?
I305 Zn33 2.549(5) . ?
Zn33 N312 2.046(5) . ?
Zn33 N305 2.084(5) 3_545 ?
Zn31 N311 2.098(5) 6_566 ?
Zn31 N301 2.079(5) . ?
Zn32 N307 2.075(6) . ?
Zn32 N306 2.063(5) . ?
N303 C306 1.334(5) . ?
N303 C307 1.346(5) . ?
N309 C324 1.329(5) . ?
N309 C325 1.330(6) . ?
N302 C308 1.324(5) . ?
N302 C306 1.346(5) . ?
N310 C326 1.315(5) . ?
N310 C325 1.347(6) . ?
N304 C308 1.334(5) . ?
N304 C307 1.339(5) . ?
N312 C336 1.334(6) . ?
N312 C332 1.316(7) . ?
N312 Zn43 2.059(6) . ?
N312 Zn53 2.22(2) . ?
N308 C326 1.338(6) . ?
N308 C324 1.340(6) . ?
N307 C319 1.336(7) . ?
N307 C323 1.331(7) . ?
N307 Zn42 2.057(7) . ?
N306 C314 1.332(6) . ?
N306 C318 1.325(6) . ?
N306 Zn42 2.113(7) . ?
N305 C312 1.331(6) . ?
N305 C311 1.333(6) . ?
N305 Zn43 2.030(6) 3_455 ?
N305 Zn53 2.163(17) 3_455 ?
N311 C330 1.314(6) . ?
N311 C329 1.310(7) . ?
N311 Zn41 2.056(7) 6_565 ?
N311 Zn51 2.44(3) 6_565 ?
N301 C301 1.334(5) . ?
N301 C305 1.319(6) . ?
N301 Zn41 2.066(7) . ?
N301 Zn51 2.16(3) . ?
C326 C334 1.479(6) . ?
C308 C316 1.478(5) . ?
C306 C303 1.472(5) . ?
C303 C302 1.371(6) . ?
C303 C304 1.401(6) . ?
C324 C321 1.470(6) . ?
C325 C327 1.492(6) . ?
C302 H302 0.9500 . ?
C302 C301 1.378(6) . ?
C316 C317 1.360(6) . ?
C316 C315 1.381(6) . ?
C309 C307 1.486(5) . ?
C309 C310 1.386(6) . ?
C309 C313 1.367(6) . ?
C334 C335 1.359(7) . ?
C334 C333 1.379(7) . ?
C321 C320 1.368(7) . ?
C321 C322 1.385(7) . ?
C327 C331 1.364(7) . ?
C327 C328 1.386(7) . ?
C331 H331 0.9500 . ?
C331 C330 1.383(6) . ?
C301 H301 0.9500 . ?
C330 H330 0.9500 . ?
C310 H310 0.9500 . ?
C310 C311 1.370(6) . ?
C313 H313 0.9500 . ?
C313 C312 1.374(6) . ?
C335 H335 0.9500 . ?
C335 C336 1.367(7) . ?
C336 H336 0.9500 . ?
C314 H314 0.9500 . ?
C314 C315 1.362(7) . ?
C312 H312 0.9500 . ?
C311 H311 0.9500 . ?
C317 H317 0.9500 . ?
C317 C318 1.371(7) . ?
C320 H320 0.9500 . ?
C320 C319 1.368(7) . ?
C315 H315 0.9500 . ?
C318 H318 0.9500 . ?
C329 H329 0.9500 . ?
C329 C328 1.405(7) . ?
C329 Zn51 2.59(3) 6_565 ?
C319 H319 0.9500 . ?
C323 H323 0.9500 . ?
C323 C322 1.378(8) . ?
C304 H304 0.9500 . ?
C304 C305 1.366(6) . ?
C328 H328 0.9500 . ?
C322 H322 0.9500 . ?
C332 H332 0.9500 . ?
C332 C333 1.366(8) . ?
C305 H305 0.9500 . ?
C333 H333 0.9500 . ?
I405 Zn43 2.511(6) . ?
Zn43 I406 2.519(7) . ?
I401 Zn41 2.533(7) . ?
Zn41 I402 2.548(7) . ?
I505 Zn53 2.521(13) . ?
Zn53 I506 2.559(14) . ?
I502 Zn51 2.61(3) . ?
I501 Zn51 2.45(3) . ?
I403 Zn42 2.534(6) . ?
Zn42 I404 2.574(6) . ?

loop_
_geom_torsion_atom_site_label_1
_geom_torsion_atom_site_label_2
_geom_torsion_atom_site_label_3
_geom_torsion_atom_site_label_4
_geom_torsion
_geom_torsion_site_symmetry_1
_geom_torsion_site_symmetry_2
_geom_torsion_site_symmetry_3
_geom_torsion_site_symmetry_4
_geom_torsion_publ_flag
Zn33 N312 C336 C335 -176.1(4) . . . . ?
Zn33 N312 C332 C333 174.4(7) . . . . ?
Zn33 N305 C312 C313 177.9(5) 3_455 . . . ?
Zn33 N305 C311 C310 -178.0(4) 3_455 . . . ?
Zn31 N311 C330 C331 173.7(3) 6_565 . . . ?
Zn31 N311 C329 C328 -171.6(5) 6_565 . . . ?
Zn31 N301 C301 C302 170.1(4) . . . . ?
Zn31 N301 C305 C304 -172.6(7) . . . . ?
Zn32 N307 C319 C320 -175.2(5) . . . . ?
Zn32 N307 C323 C322 175.6(5) . . . . ?
Zn32 N306 C314 C315 -178.2(5) . . . . ?
Zn32 N306 C318 C317 178.9(4) . . . . ?
N303 C306 C303 C302 -1.7(6) . . . . ?
N303 C306 C303 C304 177.7(5) . . . . ?
N309 C324 C321 C320 -21.8(7) . . . . ?
N309 C324 C321 C322 159.9(5) . . . . ?
N309 C325 C327 C331 -166.1(4) . . . . ?
N309 C325 C327 C328 14.3(6) . . . . ?
N302 C308 C316 C317 170.9(5) . . . . ?
N302 C308 C316 C315 -7.8(6) . . . . ?
N302 C306 C303 C302 179.5(4) . . . . ?
N302 C306 C303 C304 -1.1(7) . . . . ?
N310 C326 C334 C335 22.2(6) . . . . ?
N310 C326 C334 C333 -155.7(5) . . . . ?
N310 C325 C327 C331 11.5(6) . . . . ?
N310 C325 C327 C328 -168.1(4) . . . . ?
N304 C308 C316 C317 -8.2(7) . . . . ?
N304 C308 C316 C315 173.1(4) . . . . ?
N312 C332 C333 C334 2.4(12) . . . . ?
N308 C326 C334 C335 -160.0(4) . . . . ?
N308 C326 C334 C333 22.2(7) . . . . ?
N308 C324 C321 C320 159.1(5) . . . . ?
N308 C324 C321 C322 -19.2(7) . . . . ?
N307 C323 C322 C321 -0.9(10) . . . . ?
N306 C314 C315 C316 -1.8(9) . . . . ?
N311 C329 C328 C327 -3.4(9) . . . . ?
C326 N310 C325 N309 5.2(6) . . . . ?
C326 N310 C325 C327 -172.2(3) . . . . ?
C326 N308 C324 N309 4.7(6) . . . . ?
C326 N308 C324 C321 -176.3(4) . . . . ?
C326 C334 C335 C336 -179.7(4) . . . . ?
C326 C334 C333 C332 177.9(6) . . . . ?
C308 N302 C306 N303 -3.4(6) . . . . ?
C308 N302 C306 C303 175.4(4) . . . . ?
C308 N304 C307 N303 -1.7(6) . . . . ?
C308 N304 C307 C309 178.2(4) . . . . ?
C308 C316 C317 C318 -178.4(5) . . . . ?
C308 C316 C315 C314 179.0(5) . . . . ?
C306 N303 C307 N304 2.8(6) . . . . ?
C306 N303 C307 C309 -177.1(4) . . . . ?
C306 N302 C308 N304 4.7(6) . . . . ?
C306 N302 C308 C316 -174.3(4) . . . . ?
C306 C303 C302 C301 -180.0(4) . . . . ?
C306 C303 C304 C305 178.3(6) . . . . ?
C303 C302 C301 N301 1.3(7) . . . . ?
C303 C304 C305 N301 2.3(13) . . . . ?
C324 N309 C325 N310 -2.2(6) . . . . ?
C324 N309 C325 C327 175.2(4) . . . . ?
C324 N308 C326 N310 -1.3(6) . . . . ?
C324 N308 C326 C334 -178.9(4) . . . . ?
C324 C321 C320 C319 179.8(5) . . . . ?
C324 C321 C322 C323 -179.9(5) . . . . ?
C325 N309 C324 N308 -3.1(6) . . . . ?
C325 N309 C324 C321 177.9(4) . . . . ?
C325 N310 C326 N308 -3.3(6) . . . . ?
C325 N310 C326 C334 174.4(4) . . . . ?
C325 C327 C331 C330 -178.7(4) . . . . ?
C325 C327 C328 C329 -179.3(5) . . . . ?
C302 C303 C304 C305 -2.3(10) . . . . ?
C316 C317 C318 N306 0.5(9) . . . . ?
C309 C310 C311 N305 -0.8(9) . . . . ?
C309 C313 C312 N305 1.1(10) . . . . ?
C334 C335 C336 N312 1.4(8) . . . . ?
C307 N303 C306 N302 -0.1(6) . . . . ?
C307 N303 C306 C303 -178.8(4) . . . . ?
C307 N304 C308 N302 -2.3(6) . . . . ?
C307 N304 C308 C316 176.6(4) . . . . ?
C307 C309 C310 C311 179.8(5) . . . . ?
C307 C309 C313 C312 -179.9(5) . . . . ?
C321 C320 C319 N307 1.0(9) . . . . ?
C327 C331 C330 N311 -0.8(7) . . . . ?
C331 C327 C328 C329 1.0(8) . . . . ?
C301 N301 C305 C304 -0.5(11) . . . . ?
C330 N311 C329 C328 3.6(9) . . . . ?
C330 N311 C329 Zn51 173.9(8) . . . 6_565 ?
C310 C309 C307 N303 -1.7(6) . . . . ?
C310 C309 C307 N304 178.4(4) . . . . ?
C310 C309 C313 C312 0.7(8) . . . . ?
C313 C309 C307 N303 178.9(4) . . . . ?
C313 C309 C307 N304 -1.0(7) . . . . ?
C313 C309 C310 C311 -0.8(8) . . . . ?
C335 C334 C333 C332 0.0(10) . . . . ?
C336 N312 C332 C333 -2.8(10) . . . . ?
C314 N306 C318 C317 -2.0(8) . . . . ?
C312 N305 C311 C310 2.5(8) . . . . ?
C311 N305 C312 C313 -2.6(9) . . . . ?
C317 C316 C315 C314 0.2(8) . . . . ?
C320 C321 C322 C323 1.7(9) . . . . ?
C315 C316 C317 C318 0.4(8) . . . . ?
C318 N306 C314 C315 2.6(8) . . . . ?
C329 N311 C330 C331 -1.4(7) . . . . ?
C319 N307 C323 C322 0.1(9) . . . . ?
C323 N307 C319 C320 -0.1(9) . . . . ?
C304 C303 C302 C301 0.6(8) . . . . ?
C328 C327 C331 C330 1.0(7) . . . . ?
C322 C321 C320 C319 -1.7(8) . . . . ?
C332 N312 C336 C335 0.8(8) . . . . ?
C305 N301 C301 C302 -1.4(8) . . . . ?
C333 C334 C335 C336 -1.8(8) . . . . ?
Zn43 N312 C336 C335 -179.2(4) . . . . ?
Zn43 N312 C332 C333 177.2(7) . . . . ?
Zn43 N305 C312 C313 175.8(5) 3_455 . . . ?
Zn43 N305 C311 C310 -175.9(5) 3_455 . . . ?
Zn41 N311 C330 C331 174.5(4) 6_565 . . . ?
Zn41 N311 C329 C328 -173.1(5) 6_565 . . . ?
Zn41 N301 C301 C302 -179.6(4) . . . . ?
Zn41 N301 C305 C304 177.7(7) . . . . ?
Zn53 N312 C336 C335 177.3(6) . . . . ?
Zn53 N312 C332 C333 -178.5(8) . . . . ?
Zn53 N305 C312 C313 164.5(8) 3_455 . . . ?
Zn53 N305 C311 C310 -161.9(8) 3_455 . . . ?
Zn51 N311 C330 C331 162(2) 6_565 . . . ?
Zn51 N311 C329 C328 -170.3(9) 6_565 . . . ?
Zn51 N301 C301 C302 -150.2(9) . . . . ?
Zn51 N301 C305 C304 137.9(12) . . . . ?
Zn51 C329 C328 C327 -145(3) 6_565 . . . ?
Zn42 N307 C319 C320 -177.3(5) . . . . ?
Zn42 N307 C323 C322 177.1(5) . . . . ?
Zn42 N306 C314 C315 -178.8(5) . . . . ?
Zn42 N306 C318 C317 179.4(5) . . . . ?

loop_
_exptl_oxdiff_crystal_face_indexfrac_h
_exptl_oxdiff_crystal_face_indexfrac_k
_exptl_oxdiff_crystal_face_indexfrac_l
_exptl_oxdiff_crystal_face_x
_exptl_oxdiff_crystal_face_y
_exptl_oxdiff_crystal_face_z
1.0000 -0.0000 0.0000 -0.0345 0.0283 0.0028
-1.0000 0.0000 -0.0000 0.0345 -0.0283 -0.0028
-0.0000 -0.0000 1.0000 -0.0375 -0.0264 -0.0194
0.0000 0.0000 -1.0000 0.0375 0.0264 0.0194
1.0000 -2.0000 -0.0000 -0.0794 -0.0454 0.1905
-1.0000 2.0000 1.0000 0.0419 0.0191 -0.2099
-1.0000 -0.0000 1.0000 -0.0030 -0.0547 -0.0222
1.0000 0.0000 -1.0000 0.0030 0.0547 0.0222
2.0000 1.0000 -1.0000 -0.0089 0.1198 -0.0688
-2.0000 -1.0000 1.0000 0.0089 -0.1198 0.0688
1.0000 -0.0000 1.0000 -0.0720 0.0019 -0.0165
-1.0000 0.0000 -1.0000 0.0720 -0.0019 0.0165
-1.0000 2.0000 2.0000 0.0044 -0.0073 -0.2293

loop_
_smtbx_masks_void_nr
_smtbx_masks_void_average_x
_smtbx_masks_void_average_y
_smtbx_masks_void_average_z
_smtbx_masks_void_volume
_smtbx_masks_void_count_electrons
_smtbx_masks_void_content
1 -0.301 -0.058 -0.051 4019.5 1204.4 ?
2 -0.792 -0.656 -0.042 4019.5 1204.4 ?
